data_7101246
loop_
_publ_author_name
'Sun, Qiaozhen'
'Bai, Yan'
'He, Guangjie'
'Duan, Chunying'
'Lin, Zhihua'
'Meng, Qingjin'

_publ_section_title
;
 Spontaneous resolution of silver double helicates consisting of achiral
 ligands with several aromatic rings
;
_journal_coden_ASTM CHCOFS
_journal_issue 26
_journal_name_full
;
 Chemical Communications (Cambridge, United Kingdom)
;
_journal_page_first 2777
_journal_page_last 2779
_journal_paper_doi 10.1039/b604066g
_journal_year 2006
_chemical_formula_sum 'C46 H46 Ag2 N18 O9'
_chemical_formula_weight 1210.75
_space_group_IT_number 154
_symmetry_cell_setting trigonal
_symmetry_space_group_name_Hall 'P 32 2"'
_symmetry_space_group_name_H-M 'P 32 2 1'
_atom_sites_solution_hydrogens geom
_atom_sites_solution_primary direct
_atom_sites_solution_secondary difmap
_audit_creation_method SHELXL-97
_cell_angle_alpha 90.00
_cell_angle_beta 90.00
_cell_angle_gamma 120.00
_cell_formula_units_Z 3
_cell_length_a 14.1473(5)
_cell_length_b 14.1473(5)
_cell_length_c 23.3160(18)
_cell_measurement_reflns_used 4604
_cell_measurement_temperature 293(2)
_cell_measurement_theta_max 20.07
_cell_measurement_theta_min 2.41
_cell_volume 4041.4(4)
_computing_cell_refinement 'Bruker SMART'
_computing_data_collection 'Bruker SMART'
_computing_data_reduction 'Bruker SAINT'
_computing_molecular_graphics 'Bruker SHELXTL'
_computing_publication_material 'Bruker SHELXTL'
_computing_structure_refinement 'Bruker SHELXTL'
_computing_structure_solution 'Bruker SHELXTL'
_diffrn_ambient_temperature 293(2)
_diffrn_measured_fraction_theta_full 0.998
_diffrn_measured_fraction_theta_max 0.998
_diffrn_measurement_device_type 'CCD area detector'
_diffrn_measurement_method 'phi and omega scans'
_diffrn_radiation_monochromator graphite
_diffrn_radiation_source 'fine-focus sealed tube'
_diffrn_radiation_type MoK\a
_diffrn_radiation_wavelength 0.71073
_diffrn_reflns_av_R_equivalents 0.0747
_diffrn_reflns_av_sigmaI/netI 0.0646
_diffrn_reflns_limit_h_max 16
_diffrn_reflns_limit_h_min -13
_diffrn_reflns_limit_k_max 15
_diffrn_reflns_limit_k_min -16
_diffrn_reflns_limit_l_max 27
_diffrn_reflns_limit_l_min -27
_diffrn_reflns_number 20487
_diffrn_reflns_theta_full 24.99
_diffrn_reflns_theta_max 24.99
_diffrn_reflns_theta_min 1.66
_exptl_absorpt_coefficient_mu 0.796
_exptl_absorpt_correction_type none
_exptl_crystal_colour pale-yellow
_exptl_crystal_density_diffrn 1.492
_exptl_crystal_density_method 'not measured'
_exptl_crystal_description block
_exptl_crystal_F_000 1842
_exptl_crystal_size_max 0.2
_exptl_crystal_size_mid 0.2
_exptl_crystal_size_min 0.15
_refine_diff_density_max 0.541
_refine_diff_density_min -0.491
_refine_diff_density_rms 0.085
_refine_ls_abs_structure_details 'Flack H D (1983), Acta Cryst. A39, 876-881'
_refine_ls_abs_structure_Flack -0.03(5)
_refine_ls_extinction_method none
_refine_ls_goodness_of_fit_ref 1.020
_refine_ls_hydrogen_treatment constr
_refine_ls_matrix_type full
_refine_ls_number_parameters 328
_refine_ls_number_reflns 4746
_refine_ls_number_restraints 34
_refine_ls_restrained_S_all 1.044
_refine_ls_R_factor_all 0.1005
_refine_ls_R_factor_gt 0.0553
_refine_ls_shift/su_max 0.000
_refine_ls_shift/su_mean 0.000
_refine_ls_structure_factor_coef Fsqd
_refine_ls_weighting_details 'calc w=1/[\s^2^(Fo^2^)+(0.0750P)^2^+0.0000P] where P=(Fo^2^+2Fc^2^)/3'
_refine_ls_weighting_scheme calc
_refine_ls_wR_factor_gt 0.1376
_refine_ls_wR_factor_ref 0.1484
_reflns_number_gt 2649
_reflns_number_total 4746
_reflns_threshold_expression >2sigma(I)
_cod_data_source_file b604066g.txt
_cod_depositor_comments
;
The following automatic conversions were performed:
'_symmetry_cell_setting' value 'Trigonal' changed to 'trigonal' according
to '/home/saulius/struct/CIF-dictionaries/cif_core.dic' dictionary named
'cif_core.dic' version 2.4.1 from 2010-06-29.

Automatic conversion script
Id: cif_fix_enum 1527 2010-12-29 10:47:43Z saulius 
;
_cod_original_sg_symbol_H-M P3(2)21
_cod_database_code 7101246

loop_
_symmetry_equiv_pos_as_xyz
'x, y, z'
'-y, x-y, z+2/3'
'-x+y, -x, z+1/3'
'y, x, -z'
'x-y, -y, -z+1/3'
'-x, -x+y, -z+2/3'

loop_
_atom_site_label
_atom_site_type_symbol
_atom_site_fract_x
_atom_site_fract_y
_atom_site_fract_z
_atom_site_U_iso_or_equiv
_atom_site_adp_type
_atom_site_occupancy
_atom_site_symmetry_multiplicity
_atom_site_calc_flag
_atom_site_refinement_flags
_atom_site_disorder_assembly
_atom_site_disorder_group
Ag1 Ag 0.17091(7) 0.27711(5) 0.84183(3) 0.0985(3) Uani 1 1 d . . .
N1 N 0.3915(6) 0.6259(7) 0.8836(4) 0.107(3) Uani 1 1 d . . .
H1B H 0.4450 0.6827 0.8990 0.128 Uiso 1 1 calc R . .
N2 N 0.2822(5) 0.4574(5) 0.8627(3) 0.0789(17) Uani 1 1 d . . .
N3 N 0.1024(4) 0.3749(4) 0.7858(2) 0.0585(13) Uani 1 1 d . . .
N4 N 0.0085(5) 0.3473(5) 0.7539(2) 0.0618(15) Uani 1 1 d . . .
N5 N 0.0419(5) 0.1334(5) 0.7183(2) 0.0631(14) Uani 1 1 d . . .
N6 N -0.0432(5) 0.0771(5) 0.7574(3) 0.0682(16) Uani 1 1 d . . .
N7 N -0.2026(5) -0.0636(5) 0.8414(3) 0.0759(16) Uani 1 1 d . . .
N8 N -0.2411(7) -0.2278(6) 0.8605(3) 0.098(2) Uani 1 1 d . . .
H8B H -0.2739 -0.2912 0.8763 0.118 Uiso 1 1 calc R . .
C1 C 0.3673(7) 0.5232(9) 0.8937(4) 0.098(3) Uani 1 1 d . . .
H1A H 0.4047 0.5020 0.9185 0.118 Uiso 1 1 calc R . .
C2 C 0.3210(8) 0.6274(7) 0.8464(4) 0.091(3) Uani 1 1 d . . .
H2A H 0.3203 0.6886 0.8324 0.109 Uiso 1 1 calc R . .
C3 C 0.2503(6) 0.5216(6) 0.8331(3) 0.0633(18) Uani 1 1 d . . .
C4 C 0.1548(7) 0.4747(7) 0.7977(3) 0.0664(18) Uani 1 1 d . . .
H4A H 0.1306 0.5200 0.7829 0.080 Uiso 1 1 calc R . .
C5 C -0.0167(5) 0.2717(6) 0.7171(3) 0.0563(16) Uani 1 1 d . . .
C6 C -0.1134(5) 0.2406(5) 0.6808(3) 0.0589(16) Uani 1 1 d . . .
C7 C -0.1575(7) 0.1494(7) 0.6489(4) 0.087(3) Uani 1 1 d . . .
H7A H -0.1266 0.1048 0.6496 0.105 Uiso 1 1 calc R . .
C8 C -0.2506(8) 0.1200(8) 0.6140(4) 0.104(3) Uani 1 1 d . . .
H8A H -0.2821 0.0549 0.5935 0.125 Uiso 1 1 calc R . .
C9 C -0.2938(8) 0.1872(11) 0.6106(4) 0.106(3) Uani 1 1 d . . .
H9A H -0.3529 0.1703 0.5867 0.128 Uiso 1 1 calc R . .
C10 C -0.2481(8) 0.2797(8) 0.6430(4) 0.099(3) Uani 1 1 d . . .
H10A H -0.2786 0.3247 0.6420 0.118 Uiso 1 1 calc R . .
C11 C -0.1581(7) 0.3087(7) 0.6773(3) 0.086(2) Uani 1 1 d . . .
H11A H -0.1273 0.3736 0.6979 0.103 Uiso 1 1 calc R . .
C12 C 0.1727(7) 0.3899(7) 0.6437(3) 0.081(2) Uani 1 1 d . . .
H12A H 0.1313 0.4192 0.6578 0.097 Uiso 1 1 calc R . .
C13 C 0.2563(9) 0.4517(8) 0.6064(4) 0.102(3) Uani 1 1 d . . .
H13A H 0.2747 0.5232 0.5981 0.122 Uiso 1 1 calc R . .
C14 C 0.3128(8) 0.4060(10) 0.5813(4) 0.109(3) Uani 1 1 d . . .
H14A H 0.3639 0.4428 0.5526 0.130 Uiso 1 1 calc R . .
C15 C 0.2911(7) 0.3029(10) 0.6002(4) 0.100(3) Uani 1 1 d . . .
H15A H 0.3328 0.2732 0.5870 0.120 Uiso 1 1 calc R . .
C16 C 0.2073(6) 0.2463(7) 0.6384(3) 0.080(2) Uani 1 1 d . . .
H16A H 0.1904 0.1765 0.6496 0.096 Uiso 1 1 calc R . .
C17 C 0.1478(6) 0.2903(6) 0.6606(3) 0.0590(17) Uani 1 1 d . . .
C18 C 0.0564(5) 0.2261(6) 0.7008(3) 0.0544(16) Uani 1 1 d . . .
C19 C -0.0599(6) -0.0198(5) 0.7673(3) 0.0667(18) Uani 1 1 d . . .
H19A H -0.0181 -0.0429 0.7473 0.080 Uiso 1 1 calc R . .
C20 C -0.1402(6) -0.0949(6) 0.8079(3) 0.071(2) Uani 1 1 d . . .
C21 C -0.1651(7) -0.1964(6) 0.8205(4) 0.080(2) Uani 1 1 d . . .
H21A H -0.1356 -0.2364 0.8047 0.096 Uiso 1 1 calc R . .
C22 C -0.2596(7) -0.1438(7) 0.8728(4) 0.089(2) Uani 1 1 d . . .
H22A H -0.3078 -0.1462 0.9006 0.107 Uiso 1 1 calc R . .
C23 C 0.508(3) 0.868(2) 0.9198(13) 0.155(10) Uiso 0.50 1 d PDU A 1
O4 O 0.4956(16) 0.9636(16) 0.8854(8) 0.169(6) Uiso 0.50 1 d PDU A 1
C23' C 0.5486(19) 0.9631(17) 0.9287(10) 0.130(7) Uiso 0.50 1 d PDU B 2
O4' O 0.5182(11) 0.8349(10) 0.9394(5) 0.096(4) Uiso 0.50 1 d PDU B 2
N9 N 0.5370(11) 0.7373(12) 1.0577(5) 0.195(5) Uiso 1 1 d DU . .
O1 O 0.6241(15) 0.740(2) 1.0478(9) 0.198(7) Uiso 0.50 1 d PDU C 1
O2 O 0.4816(12) 0.7747(12) 1.0372(7) 0.120(4) Uiso 0.50 1 d PDU C 1
O3 O 0.5375(13) 0.7376(14) 1.1097(5) 0.131(5) Uiso 0.50 1 d PDU C 1
O3' O 0.5640(18) 0.6888(18) 1.0911(8) 0.187(6) Uiso 0.50 1 d PDU C 2
O2' O 0.4707(12) 0.7618(14) 1.0706(7) 0.137(6) Uiso 0.50 1 d PD C 2
O1' O 0.5447(17) 0.7214(17) 1.0050(7) 0.182(7) Uiso 0.50 1 d PD C 2
O1W O 0.5955(16) 0.6397(15) 0.9498(8) 0.166(6) Uiso 0.50 1 d P . .

loop_
_atom_site_aniso_label
_atom_site_aniso_U_11
_atom_site_aniso_U_22
_atom_site_aniso_U_33
_atom_site_aniso_U_23
_atom_site_aniso_U_13
_atom_site_aniso_U_12
Ag1 0.1193(6) 0.0649(4) 0.1191(5) 0.0051(4) -0.0131(5) 0.0519(4)
N1 0.072(5) 0.085(6) 0.114(6) -0.024(5) 0.016(5) 0.002(4)
N2 0.071(4) 0.069(4) 0.087(4) -0.015(3) -0.001(4) 0.028(4)
N3 0.069(4) 0.043(3) 0.064(3) -0.010(3) -0.009(3) 0.029(3)
N4 0.065(4) 0.058(4) 0.068(4) -0.004(3) -0.011(3) 0.036(3)
N5 0.062(4) 0.054(4) 0.071(4) -0.007(3) 0.001(3) 0.028(3)
N6 0.067(4) 0.056(4) 0.084(4) -0.004(3) -0.008(3) 0.031(3)
N7 0.069(4) 0.056(4) 0.088(4) 0.010(4) 0.001(3) 0.020(4)
N8 0.107(6) 0.054(4) 0.117(6) 0.012(4) -0.005(5) 0.026(4)
C1 0.070(6) 0.086(7) 0.124(7) -0.020(6) -0.022(5) 0.028(5)
C2 0.076(6) 0.075(6) 0.094(6) -0.024(5) 0.008(5) 0.017(5)
C3 0.058(4) 0.053(4) 0.073(5) -0.001(4) 0.009(4) 0.024(4)
C4 0.084(5) 0.073(5) 0.061(4) -0.001(4) 0.003(4) 0.053(5)
C5 0.057(4) 0.048(4) 0.067(4) 0.005(4) 0.005(3) 0.029(3)
C6 0.051(4) 0.062(4) 0.065(4) 0.000(3) -0.001(3) 0.029(4)
C7 0.071(6) 0.088(6) 0.121(7) -0.034(5) -0.020(5) 0.054(5)
C8 0.088(6) 0.133(8) 0.118(7) -0.056(6) -0.042(6) 0.075(7)
C9 0.080(6) 0.174(10) 0.080(6) -0.006(6) -0.018(5) 0.074(7)
C10 0.115(7) 0.116(7) 0.101(7) -0.012(6) -0.030(6) 0.085(6)
C11 0.090(6) 0.098(6) 0.094(6) -0.002(5) -0.004(6) 0.064(6)
C12 0.085(6) 0.081(6) 0.079(5) 0.004(4) 0.015(4) 0.042(5)
C13 0.121(8) 0.105(6) 0.091(6) 0.030(5) 0.036(6) 0.065(6)
C14 0.082(6) 0.147(10) 0.093(7) 0.029(6) 0.019(5) 0.054(7)
C15 0.065(6) 0.142(9) 0.093(6) -0.014(6) 0.005(5) 0.051(6)
C16 0.062(5) 0.094(6) 0.090(5) -0.011(5) -0.008(5) 0.044(5)
C17 0.052(4) 0.072(5) 0.059(4) -0.006(4) -0.002(3) 0.036(4)
C18 0.053(4) 0.052(4) 0.062(4) -0.002(3) -0.006(3) 0.029(4)
C19 0.074(5) 0.047(4) 0.085(5) -0.005(4) -0.003(4) 0.034(4)
C20 0.079(5) 0.055(5) 0.082(5) -0.010(4) -0.001(4) 0.036(4)
C21 0.073(6) 0.047(5) 0.110(6) 0.005(4) 0.016(5) 0.023(4)
C22 0.082(6) 0.065(5) 0.100(6) -0.007(5) 0.007(5) 0.022(5)

loop_
_atom_type_symbol
_atom_type_description
_atom_type_scat_dispersion_real
_atom_type_scat_dispersion_imag
_atom_type_scat_source
C C 0.0033 0.0016 'International Tables Vol C Tables 4.2.6.8 and 6.1.1.4'
H H 0.0000 0.0000 'International Tables Vol C Tables 4.2.6.8 and 6.1.1.4'
N N 0.0061 0.0033 'International Tables Vol C Tables 4.2.6.8 and 6.1.1.4'
O O 0.0106 0.0060 'International Tables Vol C Tables 4.2.6.8 and 6.1.1.4'
Ag Ag -0.8971 1.1015 'International Tables Vol C Tables 4.2.6.8 and 6.1.1.4'

loop_
_geom_angle_atom_site_label_1
_geom_angle_atom_site_label_2
_geom_angle_atom_site_label_3
_geom_angle
_geom_angle_site_symmetry_1
_geom_angle_site_symmetry_3
N7 Ag1 N2 133.1(2) 6_556 .
N7 Ag1 N3 135.5(2) 6_556 .
N2 Ag1 N3 74.2(2) . .
N7 Ag1 N6 73.5(2) 6_556 6_556
N2 Ag1 N6 128.8(2) . 6_556
N3 Ag1 N6 120.68(18) . 6_556
C2 N1 C1 110.2(8) . .
C1 N2 C3 107.1(7) . .
C1 N2 Ag1 142.0(7) . .
C3 N2 Ag1 110.9(5) . .
C4 N3 N4 112.1(6) . .
C4 N3 Ag1 110.1(5) . .
N4 N3 Ag1 136.2(4) . .
C5 N4 N3 114.9(5) . .
C18 N5 N6 116.1(5) . .
C19 N6 N5 111.7(6) . .
C19 N6 Ag1 106.8(5) . 6_556
N5 N6 Ag1 141.2(4) . 6_556
C22 N7 C20 105.1(7) . .
C22 N7 Ag1 140.0(7) . 6_556
C20 N7 Ag1 114.9(5) . 6_556
C21 N8 C22 109.4(7) . .
N2 C1 N1 108.8(9) . .
N1 C2 C3 106.0(9) . .
C2 C3 N2 107.9(7) . .
C2 C3 C4 130.3(8) . .
N2 C3 C4 121.7(7) . .
N3 C4 C3 122.5(7) . .
N4 C5 C6 117.6(6) . .
N4 C5 C18 124.2(6) . .
C6 C5 C18 117.2(6) . .
C7 C6 C11 118.5(7) . .
C7 C6 C5 121.3(6) . .
C11 C6 C5 120.1(7) . .
C6 C7 C8 121.0(7) . .
C9 C8 C7 120.1(8) . .
C10 C9 C8 118.3(8) . .
C9 C10 C11 122.1(8) . .
C10 C11 C6 119.9(8) . .
C17 C12 C13 123.4(8) . .
C12 C13 C14 119.0(9) . .
C13 C14 C15 118.5(9) . .
C16 C15 C14 118.9(9) . .
C17 C16 C15 121.8(9) . .
C12 C17 C16 118.0(8) . .
C12 C17 C18 121.6(6) . .
C16 C17 C18 120.4(7) . .
N5 C18 C17 117.9(6) . .
N5 C18 C5 124.0(6) . .
C17 C18 C5 118.0(6) . .
N6 C19 C20 123.7(6) . .
C21 C20 N7 110.4(7) . .
C21 C20 C19 128.5(7) . .
N7 C20 C19 121.1(6) . .
N8 C21 C20 104.5(7) . .
N7 C22 N8 110.5(8) . .
O2' N9 O3 75.5(11) . .
O2' N9 O3' 121.1(12) . .
O3 N9 O3' 50.2(10) . .
O2' N9 O1 163(2) . .
O3 N9 O1 100.5(14) . .
O3' N9 O1 63.2(13) . .
O2' N9 O2 38.3(9) . .
O3 N9 O2 112.9(13) . .
O3' N9 O2 158.4(15) . .
O1 N9 O2 138.3(18) . .
O2' N9 O1' 116.7(11) . .
O3 N9 O1' 166.4(13) . .
O3' N9 O1' 116.2(11) . .
O1 N9 O1' 69.6(13) . .
O2 N9 O1' 80.2(11) . .

loop_
_geom_bond_atom_site_label_1
_geom_bond_atom_site_label_2
_geom_bond_distance
_geom_bond_site_symmetry_2
Ag1 N7 2.246(6) 6_556
Ag1 N2 2.282(6) .
Ag1 N3 2.429(5) .
Ag1 N6 2.579(6) 6_556
N1 C2 1.331(11) .
N1 C1 1.335(12) .
N2 C1 1.310(10) .
N2 C3 1.385(9) .
N3 C4 1.254(9) .
N3 N4 1.398(7) .
N4 C5 1.275(8) .
N5 C18 1.289(8) .
N5 N6 1.399(8) .
N6 C19 1.290(8) .
N6 Ag1 2.579(6) 6_556
N7 C22 1.248(10) .
N7 C20 1.407(9) .
N7 Ag1 2.246(6) 6_556
N8 C21 1.322(10) .
N8 C22 1.369(11) .
C2 C3 1.357(11) .
C3 C4 1.432(10) .
C5 C6 1.475(9) .
C5 C18 1.515(10) .
C6 C7 1.343(10) .
C6 C11 1.395(10) .
C7 C8 1.422(11) .
C8 C9 1.367(13) .
C9 C10 1.361(12) .
C10 C11 1.381(12) .
C12 C17 1.331(10) .
C12 C13 1.373(11) .
C13 C14 1.383(13) .
C14 C15 1.404(13) .
C15 C16 1.377(12) .
C16 C17 1.373(10) .
C17 C18 1.483(10) .
C19 C20 1.452(10) .
C20 C21 1.329(10) .
C23 O4 1.66(2) .
C23' O4' 1.66(2) .
N9 O2' 1.190(10) .
N9 O3 1.211(9) .
N9 O3' 1.220(10) .
N9 O1 1.233(10) .
N9 O2 1.239(9) .
N9 O1' 1.263(9) .
